data_2207308
loop_
_publ_author_name
'Morawitz, Thorsten'
'Lerner, Hans-Wolfram'
'Bru Roig, Miriam'
'Bolte, Michael'

_publ_section_title
;\m-1,2-Ethanediylbis(diphenylphosphine)-\k^2^<i>P</i>:<i>P</i>'-bis{acetato[1,2-ethanediylbis(diphenylphosphine)-\k^2^<i>P</i>,<i>P</i>']copper(I)}
 diethyl ether disolvate
;
_journal_coeditor_code NC6048
_journal_issue 11
_journal_name_full 'Acta Crystallographica Section E'
_journal_page_first m2201
_journal_page_last m2203
_journal_paper_doi 10.1107/S1600536805031089
_journal_volume 61
_journal_year 2005
_chemical_formula_iupac '[Cu2 (C2 H3 O2)2 (C26 H24 P2)3], 2C4 H10 O'
_chemical_formula_moiety 'C82 H78 Cu2 O4 P6, 2C4 H10 O'
_chemical_formula_sum 'C90 H98 Cu2 O6 P6'
_chemical_formula_weight 1588.58
_chemical_name_systematic
;
\m-1,2-Ethanediylbis(diphenylphosphine)-\k^2^P:P'-bis{acetato[1,2-
ethanediylbis(diphenylphosphine)-\k^2^P,P']copper(I)} diethyl ether
disolvate
;
_space_group_IT_number 2
_symmetry_cell_setting triclinic
_symmetry_space_group_name_Hall '-P 1'
_symmetry_space_group_name_H-M 'P -1'
_atom_sites_solution_hydrogens geom
_atom_sites_solution_primary direct
_atom_sites_solution_secondary difmap
_audit_creation_method SHELXL-97
_cell_angle_alpha 85.069(6)
_cell_angle_beta 83.287(6)
_cell_angle_gamma 61.629(5)
_cell_formula_units_Z 1
_cell_length_a 12.6520(9)
_cell_length_b 12.8760(9)
_cell_length_c 14.2907(11)
_cell_measurement_reflns_used 42635
_cell_measurement_temperature 173(2)
_cell_measurement_theta_max 25.6
_cell_measurement_theta_min 3.6
_cell_volume 2033.2(3)
_computing_cell_refinement X-AREA
_computing_data_collection 'X-AREA (Stoe & Cie, 2001)'
_computing_data_reduction X-AREA
_computing_molecular_graphics 'XP in SHELXTL-Plus (Sheldrick, 1991)'
_computing_publication_material 'SHELXL97 and PLATON (Spek, 2003)'
_computing_structure_refinement 'SHELXL97 (Sheldrick, 1997)'
_computing_structure_solution 'SHELXS97 (Sheldrick, 1990)'
_diffrn_ambient_temperature 173(2)
_diffrn_measured_fraction_theta_full 0.997
_diffrn_measured_fraction_theta_max 0.987
_diffrn_measurement_device_type 'Stoe IPDS-II two-circle'
_diffrn_measurement_method \w
_diffrn_radiation_monochromator graphite
_diffrn_radiation_source 'fine-focus sealed tube'
_diffrn_radiation_type MoK\a
_diffrn_radiation_wavelength 0.71073
_diffrn_reflns_av_R_equivalents 0.0909
_diffrn_reflns_av_sigmaI/netI 0.0529
_diffrn_reflns_limit_h_max 15
_diffrn_reflns_limit_h_min -15
_diffrn_reflns_limit_k_max 15
_diffrn_reflns_limit_k_min -15
_diffrn_reflns_limit_l_max 17
_diffrn_reflns_limit_l_min -17
_diffrn_reflns_number 42630
_diffrn_reflns_theta_full 25.00
_diffrn_reflns_theta_max 25.38
_diffrn_reflns_theta_min 3.60
_diffrn_standards_decay_% 0
_diffrn_standards_interval_time 0
_diffrn_standards_number 0
_exptl_absorpt_coefficient_mu 0.694
_exptl_absorpt_correction_T_max 0.7499
_exptl_absorpt_correction_T_min 0.7142
_exptl_absorpt_correction_type multi-scan
_exptl_absorpt_process_details '(MULABS; Spek, 2003; Blessing, 1995)'
_exptl_crystal_colour colourless
_exptl_crystal_density_diffrn 1.297
_exptl_crystal_density_method 'not measured'
_exptl_crystal_description block
_exptl_crystal_F_000 834
_exptl_crystal_size_max 0.52
_exptl_crystal_size_mid 0.48
_exptl_crystal_size_min 0.44
_refine_diff_density_max 3.039
_refine_diff_density_min -1.475
_refine_ls_extinction_method none
_refine_ls_goodness_of_fit_ref 1.133
_refine_ls_hydrogen_treatment constr
_refine_ls_matrix_type full
_refine_ls_number_parameters 469
_refine_ls_number_reflns 7379
_refine_ls_number_restraints 0
_refine_ls_restrained_S_all 1.133
_refine_ls_R_factor_all 0.1244
_refine_ls_R_factor_gt 0.1186
_refine_ls_shift/su_max 0.000
_refine_ls_shift/su_mean 0.000
_refine_ls_structure_factor_coef Fsqd
_refine_ls_weighting_details 'calc w = 1/[\s^2^(Fo^2^)+(0.067P)^2^+33.8808P] where P = (Fo^2^+2Fc^2^)/3'
_refine_ls_weighting_scheme calc
_refine_ls_wR_factor_gt 0.2879
_refine_ls_wR_factor_ref 0.2911
_reflns_number_gt 6686
_reflns_number_total 7379
_reflns_threshold_expression I>2\s(I)
_cod_data_source_file nc6048.cif
_cod_data_source_block 3
_cod_depositor_comments
;
The following automatic conversions were performed:
'_symmetry_cell_setting' value 'Triclinic' changed to 'triclinic'
according to '/home/saulius/struct/CIF-dictionaries/cif_core.dic'
dictionary named 'cif_core.dic' version 2.4.1 from 2010-06-29.

Automatic conversion script
Id: cif_fix_enum 1527 2010-12-29 10:47:43Z saulius 

The following automatic conversions were performed:

'_symmetry_cell_setting' value 'Triclinic' changed to 'triclinic'
according to /home/saulius/struct/CIF-dictionaries/cif_core.dic
dictionary named 'cif_core.dic' version 2.4.1 from 2010-06-29.

Automatic conversion script
Id: cif_fix_values 1715 2011-07-08 13:25:40Z adriana 
;
_cod_database_code 2207308
_cod_database_fobs_code 2207308

loop_
_symmetry_equiv_pos_as_xyz
'x, y, z'
'-x, -y, -z'

loop_
_atom_site_label
_atom_site_fract_x
_atom_site_fract_y
_atom_site_fract_z
_atom_site_U_iso_or_equiv
_atom_site_adp_type
_atom_site_calc_flag
_atom_site_refinement_flags
_atom_site_occupancy
_atom_site_type_symbol
Cu1 0.42001(9) 0.33781(8) 0.37325(7) 0.0229(3) Uani d . 1 Cu
P1 0.5964(2) 0.24905(18) 0.27189(16) 0.0269(5) Uani d . 1 P
P2 0.3144(2) 0.31020(18) 0.26825(16) 0.0260(5) Uani d . 1 P
P3 0.37349(18) 0.52948(16) 0.39475(15) 0.0206(4) Uani d . 1 P
C1 0.5447(8) 0.2007(8) 0.1762(7) 0.0330(19) Uani d . 1 C
H1A 0.5981 0.1928 0.1179 0.040 Uiso calc R 1 H
H1B 0.5505 0.1222 0.1938 0.040 Uiso calc R 1 H
C2 0.4138(9) 0.2887(8) 0.1571(6) 0.036(2) Uani d . 1 C
H2A 0.3871 0.2579 0.1087 0.043 Uiso calc R 1 H
H2B 0.4088 0.3652 0.1332 0.043 Uiso calc R 1 H
C3 0.4953(7) 0.5307(7) 0.4508(6) 0.0263(17) Uani d . 1 C
H3A 0.5724 0.4889 0.4116 0.032 Uiso calc R 1 H
H3B 0.4790 0.6132 0.4568 0.032 Uiso calc R 1 H
C11 0.7298(8) 0.1079(7) 0.3006(6) 0.0277(18) Uani d . 1 C
C12 0.8434(9) 0.0714(8) 0.2531(7) 0.038(2) Uani d . 1 C
H12 0.8558 0.1213 0.2051 0.046 Uiso calc R 1 H
C13 0.9400(9) -0.0388(9) 0.2756(8) 0.044(2) Uani d . 1 C
H13 1.0177 -0.0632 0.2434 0.053 Uiso calc R 1 H
C14 0.9212(9) -0.1110(7) 0.3443(7) 0.039(2) Uani d . 1 C
H14 0.9860 -0.1859 0.3594 0.047 Uiso calc R 1 H
C15 0.8074(9) -0.0751(8) 0.3922(8) 0.042(2) Uani d . 1 C
H15 0.7949 -0.1260 0.4391 0.050 Uiso calc R 1 H
C16 0.7111(8) 0.0362(7) 0.3713(7) 0.034(2) Uani d . 1 C
H16 0.6342 0.0619 0.4052 0.041 Uiso calc R 1 H
C21 0.6664(9) 0.3361(8) 0.2100(7) 0.035(2) Uani d . 1 C
C22 0.6445(10) 0.3817(9) 0.1175(7) 0.041(2) Uani d . 1 C
H22 0.5948 0.3649 0.0832 0.049 Uiso calc R 1 H
C23 0.6950(11) 0.4512(10) 0.0757(8) 0.050(3) Uani d . 1 C
H23 0.6763 0.4854 0.0143 0.060 Uiso calc R 1 H
C24 0.7747(12) 0.4711(11) 0.1249(8) 0.055(3) Uani d . 1 C
H24 0.8141 0.5136 0.0948 0.066 Uiso calc R 1 H
C25 0.7945(10) 0.4283(9) 0.2167(8) 0.045(2) Uani d . 1 C
H25 0.8455 0.4439 0.2505 0.054 Uiso calc R 1 H
C26 0.7396(9) 0.3620(8) 0.2600(7) 0.034(2) Uani d . 1 C
H26 0.7520 0.3345 0.3236 0.041 Uiso calc R 1 H
C31 0.1673(8) 0.4290(7) 0.2387(6) 0.0291(19) Uani d . 1 C
C32 0.0871(8) 0.4873(7) 0.3143(7) 0.0313(19) Uani d . 1 C
H32 0.1082 0.4622 0.3770 0.038 Uiso calc R 1 H
C33 -0.0278(8) 0.5857(8) 0.2975(8) 0.039(2) Uani d . 1 C
H33 -0.0849 0.6245 0.3488 0.047 Uiso calc R 1 H
C34 -0.0538(9) 0.6227(9) 0.2070(8) 0.045(2) Uani d . 1 C
H34 -0.1277 0.6910 0.1957 0.054 Uiso calc R 1 H
C35 0.0246(10) 0.5633(10) 0.1311(8) 0.050(3) Uani d . 1 C
H35 0.0028 0.5885 0.0686 0.060 Uiso calc R 1 H
C36 0.1365(9) 0.4656(8) 0.1468(7) 0.040(2) Uani d . 1 C
H36 0.1909 0.4248 0.0950 0.047 Uiso calc R 1 H
C41 0.2961(7) 0.1762(7) 0.2761(6) 0.0271(18) Uani d . 1 C
C42 0.2423(10) 0.1514(8) 0.2074(8) 0.044(3) Uani d . 1 C
H42 0.2122 0.2052 0.1554 0.053 Uiso calc R 1 H
C43 0.2327(11) 0.0458(9) 0.2152(8) 0.050(3) Uani d . 1 C
H43 0.1993 0.0270 0.1672 0.060 Uiso calc R 1 H
C44 0.2717(10) -0.0295(8) 0.2924(7) 0.043(2) Uani d . 1 C
H44 0.2611 -0.0981 0.2992 0.051 Uiso calc R 1 H
C45 0.3264(9) -0.0063(8) 0.3603(7) 0.040(2) Uani d . 1 C
H45 0.3568 -0.0609 0.4117 0.048 Uiso calc R 1 H
C46 0.3374(9) 0.0983(8) 0.3534(7) 0.036(2) Uani d . 1 C
H46 0.3726 0.1155 0.4011 0.043 Uiso calc R 1 H
C51 0.3646(8) 0.6156(7) 0.2844(6) 0.0284(18) Uani d . 1 C
C52 0.2614(11) 0.6557(9) 0.2373(7) 0.044(2) Uani d . 1 C
H52 0.1985 0.6390 0.2640 0.053 Uiso calc R 1 H
C53 0.2478(13) 0.7200(10) 0.1518(8) 0.056(3) Uani d . 1 C
H53 0.1762 0.7465 0.1212 0.067 Uiso calc R 1 H
C54 0.3369(16) 0.7450(10) 0.1120(8) 0.075(5) Uani d . 1 C
H54 0.3280 0.7881 0.0535 0.091 Uiso calc R 1 H
C55 0.4421(15) 0.7064(11) 0.1584(9) 0.069(4) Uani d . 1 C
H55 0.5035 0.7249 0.1311 0.083 Uiso calc R 1 H
C56 0.4583(10) 0.6409(9) 0.2442(8) 0.046(2) Uani d . 1 C
H56 0.5301 0.6142 0.2745 0.055 Uiso calc R 1 H
C61 0.2401(7) 0.6367(6) 0.4653(6) 0.0230(16) Uani d . 1 C
C62 0.1522(7) 0.6074(7) 0.5098(6) 0.0266(17) Uani d . 1 C
H62 0.1619 0.5302 0.5046 0.032 Uiso calc R 1 H
C63 0.0507(8) 0.6910(8) 0.5615(7) 0.038(2) Uani d . 1 C
H63 -0.0079 0.6702 0.5917 0.045 Uiso calc R 1 H
C64 0.0351(8) 0.8049(8) 0.5689(7) 0.037(2) Uani d . 1 C
H64 -0.0347 0.8618 0.6032 0.045 Uiso calc R 1 H
C65 0.1225(7) 0.8351(7) 0.5258(7) 0.0306(19) Uani d . 1 C
H65 0.1130 0.9120 0.5318 0.037 Uiso calc R 1 H
C66 0.2232(7) 0.7523(6) 0.4742(6) 0.0248(17) Uani d . 1 C
H66 0.2816 0.7736 0.4445 0.030 Uiso calc R 1 H
C71 0.3501(7) 0.2663(6) 0.5492(6) 0.0241(17) Uani d . 1 C
C72 0.3601(11) 0.2284(11) 0.6539(8) 0.052(3) Uani d . 1 C
H72A 0.2794 0.2510 0.6852 0.078 Uiso calc R 1 H
H72B 0.3973 0.2675 0.6834 0.078 Uiso calc R 1 H
H72C 0.4099 0.1426 0.6599 0.078 Uiso calc R 1 H
O71 0.4425(5) 0.2507(5) 0.4995(4) 0.0321(14) Uani d . 1 O
O72 0.2433(6) 0.3139(5) 0.5225(5) 0.0379(15) Uani d . 1 O
C81 0.381(3) 0.124(3) 0.9233(16) 0.183(15) Uani d . 1 C
H81A 0.4541 0.0706 0.8857 0.274 Uiso calc R 1 H
H81B 0.3995 0.1228 0.9881 0.274 Uiso calc R 1 H
H81C 0.3494 0.2040 0.8958 0.274 Uiso calc R 1 H
C82 0.2887(15) 0.0830(16) 0.9238(13) 0.097(6) Uani d . 1 C
H82A 0.2712 0.0829 0.8581 0.117 Uiso calc R 1 H
H82B 0.3220 0.0008 0.9498 0.117 Uiso calc R 1 H
O83 0.1805(10) 0.1540(10) 0.9772(7) 0.086(3) Uani d . 1 O
C84 0.0948(19) 0.1106(16) 0.9743(12) 0.093(5) Uani d . 1 C
H84A 0.1313 0.0257 0.9934 0.112 Uiso calc R 1 H
H84B 0.0699 0.1202 0.9097 0.112 Uiso calc R 1 H
C85 -0.0103(19) 0.180(2) 1.0402(13) 0.131(9) Uani d . 1 C
H85A -0.0698 0.1514 1.0408 0.196 Uiso calc R 1 H
H85B -0.0466 0.2634 1.0199 0.196 Uiso calc R 1 H
H85C 0.0157 0.1707 1.1037 0.196 Uiso calc R 1 H

loop_
_atom_site_aniso_label
_atom_site_aniso_U_11
_atom_site_aniso_U_22
_atom_site_aniso_U_33
_atom_site_aniso_U_12
_atom_site_aniso_U_13
_atom_site_aniso_U_23
Cu1 0.0236(5) 0.0131(5) 0.0353(6) -0.0105(4) -0.0074(4) 0.0007(4)
P1 0.0324(12) 0.0211(10) 0.0334(12) -0.0170(9) -0.0052(9) -0.0002(8)
P2 0.0310(11) 0.0199(10) 0.0346(12) -0.0169(9) -0.0084(9) 0.0002(8)
P3 0.0193(10) 0.0104(9) 0.0337(11) -0.0070(7) -0.0087(8) 0.0010(7)
C1 0.035(5) 0.029(4) 0.041(5) -0.020(4) 0.001(4) -0.005(4)
C2 0.049(6) 0.037(5) 0.031(5) -0.030(5) 0.002(4) -0.004(4)
C3 0.024(4) 0.021(4) 0.037(5) -0.012(3) -0.011(3) 0.002(3)
C11 0.029(4) 0.020(4) 0.038(5) -0.014(3) -0.005(4) 0.000(3)
C12 0.044(6) 0.033(5) 0.038(5) -0.018(4) -0.004(4) 0.000(4)
C13 0.035(5) 0.045(6) 0.054(6) -0.019(5) 0.000(5) -0.007(5)
C14 0.041(5) 0.014(4) 0.057(6) -0.008(4) -0.010(5) -0.004(4)
C15 0.044(6) 0.021(4) 0.066(7) -0.019(4) -0.019(5) 0.013(4)
C16 0.031(5) 0.021(4) 0.051(6) -0.013(4) -0.008(4) 0.002(4)
C21 0.049(6) 0.026(4) 0.038(5) -0.025(4) -0.002(4) -0.004(4)
C22 0.064(7) 0.045(6) 0.032(5) -0.042(5) -0.004(4) 0.003(4)
C23 0.069(8) 0.056(7) 0.042(6) -0.045(6) -0.011(5) 0.011(5)
C24 0.082(9) 0.062(7) 0.050(6) -0.061(7) -0.002(6) 0.006(5)
C25 0.056(7) 0.040(6) 0.056(6) -0.037(5) -0.005(5) -0.001(5)
C26 0.041(5) 0.030(5) 0.039(5) -0.023(4) 0.000(4) -0.001(4)
C31 0.030(4) 0.021(4) 0.048(5) -0.020(4) -0.010(4) 0.002(4)
C32 0.032(5) 0.021(4) 0.049(5) -0.018(4) -0.012(4) 0.002(4)
C33 0.025(5) 0.027(5) 0.069(7) -0.015(4) -0.003(4) -0.005(4)
C34 0.037(5) 0.033(5) 0.062(7) -0.014(4) -0.008(5) 0.009(5)
C35 0.054(7) 0.043(6) 0.055(7) -0.025(5) -0.017(5) 0.020(5)
C36 0.050(6) 0.024(4) 0.040(5) -0.015(4) -0.004(4) 0.004(4)
C41 0.028(4) 0.015(4) 0.041(5) -0.011(3) -0.010(4) 0.002(3)
C42 0.056(6) 0.023(5) 0.067(7) -0.026(5) -0.030(5) 0.012(4)
C43 0.071(8) 0.030(5) 0.071(7) -0.037(5) -0.038(6) 0.010(5)
C44 0.060(7) 0.018(4) 0.056(6) -0.023(4) -0.010(5) 0.003(4)
C45 0.052(6) 0.022(4) 0.052(6) -0.021(4) -0.018(5) 0.011(4)
C46 0.040(5) 0.028(5) 0.045(5) -0.019(4) -0.017(4) 0.006(4)
C51 0.040(5) 0.018(4) 0.032(4) -0.017(4) -0.004(4) 0.000(3)
C52 0.066(7) 0.033(5) 0.045(6) -0.031(5) -0.022(5) 0.007(4)
C53 0.094(10) 0.043(6) 0.040(6) -0.038(7) -0.021(6) 0.010(5)
C54 0.135(14) 0.035(6) 0.028(6) -0.020(8) 0.002(7) 0.009(5)
C55 0.103(11) 0.041(6) 0.062(8) -0.040(7) 0.031(8) 0.002(6)
C56 0.051(6) 0.030(5) 0.054(6) -0.019(5) -0.001(5) 0.005(4)
C61 0.022(4) 0.013(3) 0.038(5) -0.010(3) -0.011(3) 0.001(3)
C62 0.023(4) 0.018(4) 0.044(5) -0.012(3) -0.009(3) -0.001(3)
C63 0.030(5) 0.036(5) 0.053(6) -0.020(4) -0.005(4) 0.001(4)
C64 0.027(5) 0.025(4) 0.050(6) -0.004(4) -0.007(4) -0.006(4)
C65 0.023(4) 0.016(4) 0.051(5) -0.006(3) -0.010(4) -0.001(4)
C66 0.021(4) 0.011(3) 0.045(5) -0.008(3) -0.010(3) 0.000(3)
C71 0.029(4) 0.007(3) 0.041(5) -0.010(3) -0.013(4) 0.004(3)
C72 0.054(7) 0.053(7) 0.047(6) -0.025(6) -0.005(5) 0.010(5)
O71 0.031(3) 0.020(3) 0.044(4) -0.010(3) -0.008(3) 0.003(3)
O72 0.032(3) 0.026(3) 0.054(4) -0.013(3) -0.008(3) 0.004(3)
C81 0.25(3) 0.30(4) 0.125(19) -0.23(3) 0.08(2) -0.11(2)
C82 0.075(11) 0.083(11) 0.110(14) -0.015(9) 0.010(10) -0.048(10)
O83 0.078(7) 0.097(8) 0.070(6) -0.028(6) -0.009(5) -0.009(6)
C84 0.136(17) 0.086(12) 0.067(10) -0.057(12) -0.025(10) 0.003(8)
C85 0.108(16) 0.22(3) 0.070(12) -0.085(18) -0.004(11) 0.027(14)

loop_
_atom_type_symbol
_atom_type_description
_atom_type_scat_dispersion_real
_atom_type_scat_dispersion_imag
_atom_type_scat_source
C C 0.0033 0.0016 'International Tables Vol C Tables 4.2.6.8 and 6.1.1.4'
H H 0.0000 0.0000 'International Tables Vol C Tables 4.2.6.8 and 6.1.1.4'
Cu Cu 0.3201 1.2651 'International Tables Vol C Tables 4.2.6.8 and 6.1.1.4'
O O 0.0106 0.0060 'International Tables Vol C Tables 4.2.6.8 and 6.1.1.4'
P P 0.1023 0.0942 'International Tables Vol C Tables 4.2.6.8 and 6.1.1.4'

loop_
_geom_angle_atom_site_label_1
_geom_angle_atom_site_label_2
_geom_angle_atom_site_label_3
_geom_angle_site_symmetry_1
_geom_angle
_geom_angle_publ_flag
O71 Cu1 P2 . 119.63(18) y
O71 Cu1 P3 . 108.90(18) y
P2 Cu1 P3 . 116.12(8) y
O71 Cu1 P1 . 110.51(18) y
P2 Cu1 P1 . 90.30(9) y
P3 Cu1 P1 . 109.61(8) y
C21 P1 C1 . 104.1(4) ?
C21 P1 C11 . 102.2(4) ?
C1 P1 C11 . 99.7(4) ?
C21 P1 Cu1 . 121.3(3) ?
C1 P1 Cu1 . 101.9(3) ?
C11 P1 Cu1 . 123.7(3) ?
C31 P2 C41 . 104.4(4) ?
C31 P2 C2 . 104.4(4) ?
C41 P2 C2 . 101.8(4) ?
C31 P2 Cu1 . 120.7(3) ?
C41 P2 Cu1 . 120.6(3) ?
C2 P2 Cu1 . 102.0(3) ?
C3 P3 C51 . 104.4(4) ?
C3 P3 C61 . 101.2(4) ?
C51 P3 C61 . 100.7(4) ?
C3 P3 Cu1 . 108.9(3) ?
C51 P3 Cu1 . 113.6(3) ?
C61 P3 Cu1 . 125.8(2) ?
C2 C1 P1 . 111.8(6) ?
C2 C1 H1A . 109.3 ?
P1 C1 H1A . 109.3 ?
C2 C1 H1B . 109.3 ?
P1 C1 H1B . 109.3 ?
H1A C1 H1B . 107.9 ?
C1 C2 P2 . 109.4(6) ?
C1 C2 H2A . 109.8 ?
P2 C2 H2A . 109.8 ?
C1 C2 H2B . 109.8 ?
P2 C2 H2B . 109.8 ?
H2A C2 H2B . 108.2 ?
C3 C3 P3 2_666 109.4(7) ?
C3 C3 H3A 2_666 109.8 ?
P3 C3 H3A . 109.8 ?
C3 C3 H3B 2_666 109.8 ?
P3 C3 H3B . 109.8 ?
H3A C3 H3B . 108.2 ?
C16 C11 C12 . 120.2(8) ?
C16 C11 P1 . 116.7(7) ?
C12 C11 P1 . 123.1(7) ?
C11 C12 C13 . 120.4(9) ?
C11 C12 H12 . 119.8 ?
C13 C12 H12 . 119.8 ?
C14 C13 C12 . 119.5(9) ?
C14 C13 H13 . 120.2 ?
C12 C13 H13 . 120.2 ?
C13 C14 C15 . 120.4(9) ?
C13 C14 H14 . 119.8 ?
C15 C14 H14 . 119.8 ?
C14 C15 C16 . 120.3(9) ?
C14 C15 H15 . 119.9 ?
C16 C15 H15 . 119.9 ?
C11 C16 C15 . 119.2(9) ?
C11 C16 H16 . 120.4 ?
C15 C16 H16 . 120.4 ?
C22 C21 C26 . 119.1(8) ?
C22 C21 P1 . 122.8(7) ?
C26 C21 P1 . 118.0(7) ?
C23 C22 C21 . 120.5(9) ?
C23 C22 H22 . 119.7 ?
C21 C22 H22 . 119.7 ?
C22 C23 C24 . 119.9(10) ?
C22 C23 H23 . 120.1 ?
C24 C23 H23 . 120.1 ?
C25 C24 C23 . 119.7(9) ?
C25 C24 H24 . 120.2 ?
C23 C24 H24 . 120.2 ?
C24 C25 C26 . 120.2(9) ?
C24 C25 H25 . 119.9 ?
C26 C25 H25 . 119.9 ?
C25 C26 C21 . 120.5(9) ?
C25 C26 H26 . 119.8 ?
C21 C26 H26 . 119.8 ?
C32 C31 C36 . 120.2(8) ?
C32 C31 P2 . 115.9(7) ?
C36 C31 P2 . 123.8(7) ?
C31 C32 C33 . 119.8(9) ?
C31 C32 H32 . 120.1 ?
C33 C32 H32 . 120.1 ?
C34 C33 C32 . 118.9(9) ?
C34 C33 H33 . 120.6 ?
C32 C33 H33 . 120.6 ?
C33 C34 C35 . 121.6(10) ?
C33 C34 H34 . 119.2 ?
C35 C34 H34 . 119.2 ?
C34 C35 C36 . 119.8(10) ?
C34 C35 H35 . 120.1 ?
C36 C35 H35 . 120.1 ?
C31 C36 C35 . 119.6(10) ?
C31 C36 H36 . 120.2 ?
C35 C36 H36 . 120.2 ?
C46 C41 C42 . 119.8(8) ?
C46 C41 P2 . 118.4(6) ?
C42 C41 P2 . 121.8(6) ?
C41 C42 C43 . 119.8(9) ?
C41 C42 H42 . 120.1 ?
C43 C42 H42 . 120.1 ?
C44 C43 C42 . 120.0(9) ?
C44 C43 H43 . 120.0 ?
C42 C43 H43 . 120.0 ?
C43 C44 C45 . 120.5(8) ?
C43 C44 H44 . 119.7 ?
C45 C44 H44 . 119.7 ?
C44 C45 C46 . 120.2(9) ?
C44 C45 H45 . 119.9 ?
C46 C45 H45 . 119.9 ?
C41 C46 C45 . 119.5(8) ?
C41 C46 H46 . 120.2 ?
C45 C46 H46 . 120.2 ?
C52 C51 C56 . 118.9(9) ?
C52 C51 P3 . 117.7(7) ?
C56 C51 P3 . 123.4(7) ?
C51 C52 C53 . 121.7(11) ?
C51 C52 H52 . 119.2 ?
C53 C52 H52 . 119.2 ?
C54 C53 C52 . 120.3(12) ?
C54 C53 H53 . 119.9 ?
C52 C53 H53 . 119.9 ?
C53 C54 C55 . 119.4(10) ?
C53 C54 H54 . 120.3 ?
C55 C54 H54 . 120.3 ?
C56 C55 C54 . 121.4(12) ?
C56 C55 H55 . 119.3 ?
C54 C55 H55 . 119.3 ?
C55 C56 C51 . 118.4(11) ?
C55 C56 H56 . 120.8 ?
C51 C56 H56 . 120.8 ?
C62 C61 C66 . 118.5(7) ?
C62 C61 P3 . 121.5(6) ?
C66 C61 P3 . 120.0(6) ?
C63 C62 C61 . 120.4(7) ?
C63 C62 H62 . 119.8 ?
C61 C62 H62 . 119.8 ?
C64 C63 C62 . 120.3(8) ?
C64 C63 H63 . 119.8 ?
C62 C63 H63 . 119.8 ?
C63 C64 C65 . 119.9(8) ?
C63 C64 H64 . 120.1 ?
C65 C64 H64 . 120.1 ?
C66 C65 C64 . 119.9(8) ?
C66 C65 H65 . 120.1 ?
C64 C65 H65 . 120.1 ?
C65 C66 C61 . 121.1(8) ?
C65 C66 H66 . 119.5 ?
C61 C66 H66 . 119.5 ?
O71 C71 O72 . 126.2(8) ?
O71 C71 C72 . 118.5(8) ?
O72 C71 C72 . 115.2(8) ?
C71 C72 H72A . 109.5 ?
C71 C72 H72B . 109.5 ?
H72A C72 H72B . 109.5 ?
C71 C72 H72C . 109.5 ?
H72A C72 H72C . 109.5 ?
H72B C72 H72C . 109.5 ?
C71 O71 Cu1 . 116.6(5) ?
C82 C81 H81A . 109.5 ?
C82 C81 H81B . 109.5 ?
H81A C81 H81B . 109.5 ?
C82 C81 H81C . 109.5 ?
H81A C81 H81C . 109.5 ?
H81B C81 H81C . 109.5 ?
O83 C82 C81 . 113.1(16) ?
O83 C82 H82A . 109.0 ?
C81 C82 H82A . 109.0 ?
O83 C82 H82B . 109.0 ?
C81 C82 H82B . 109.0 ?
H82A C82 H82B . 107.8 ?
C82 O83 C84 . 110.3(14) ?
O83 C84 C85 . 107.4(15) ?
O83 C84 H84A . 110.2 ?
C85 C84 H84A . 110.2 ?
O83 C84 H84B . 110.2 ?
C85 C84 H84B . 110.2 ?
H84A C84 H84B . 108.5 ?
C84 C85 H85A . 109.5 ?
C84 C85 H85B . 109.5 ?
H85A C85 H85B . 109.5 ?
C84 C85 H85C . 109.5 ?
H85A C85 H85C . 109.5 ?
H85B C85 H85C . 109.5 ?

loop_
_geom_bond_atom_site_label_1
_geom_bond_atom_site_label_2
_geom_bond_site_symmetry_2
_geom_bond_distance
_geom_bond_publ_flag
Cu1 O71 . 2.015(6) y
Cu1 P2 . 2.275(2) y
Cu1 P3 . 2.289(2) y
Cu1 P1 . 2.343(2) y
P1 C21 . 1.847(9) ?
P1 C1 . 1.851(9) ?
P1 C11 . 1.855(9) ?
P2 C31 . 1.830(9) ?
P2 C41 . 1.839(8) ?
P2 C2 . 1.859(9) ?
P3 C3 . 1.825(8) ?
P3 C51 . 1.831(9) ?
P3 C61 . 1.844(8) ?
C1 C2 . 1.539(13) ?
C1 H1A . 0.9900 ?
C1 H1B . 0.9900 ?
C2 H2A . 0.9900 ?
C2 H2B . 0.9900 ?
C3 C3 2_666 1.541(16) ?
C3 H3A . 0.9900 ?
C3 H3B . 0.9900 ?
C11 C16 . 1.385(12) ?
C11 C12 . 1.390(13) ?
C12 C13 . 1.406(14) ?
C12 H12 . 0.9500 ?
C13 C14 . 1.373(14) ?
C13 H13 . 0.9500 ?
C14 C15 . 1.395(14) ?
C14 H14 . 0.9500 ?
C15 C16 . 1.407(12) ?
C15 H15 . 0.9500 ?
C16 H16 . 0.9500 ?
C21 C22 . 1.402(13) ?
C21 C26 . 1.403(13) ?
C22 C23 . 1.388(13) ?
C22 H22 . 0.9500 ?
C23 C24 . 1.421(15) ?
C23 H23 . 0.9500 ?
C24 C25 . 1.381(15) ?
C24 H24 . 0.9500 ?
C25 C26 . 1.403(12) ?
C25 H25 . 0.9500 ?
C26 H26 . 0.9500 ?
C31 C32 . 1.386(13) ?
C31 C36 . 1.392(13) ?
C32 C33 . 1.433(12) ?
C32 H32 . 0.9500 ?
C33 C34 . 1.361(15) ?
C33 H33 . 0.9500 ?
C34 C35 . 1.384(16) ?
C34 H34 . 0.9500 ?
C35 C36 . 1.403(15) ?
C35 H35 . 0.9500 ?
C36 H36 . 0.9500 ?
C41 C46 . 1.395(12) ?
C41 C42 . 1.396(13) ?
C42 C43 . 1.414(12) ?
C42 H42 . 0.9500 ?
C43 C44 . 1.376(14) ?
C43 H43 . 0.9500 ?
C44 C45 . 1.383(14) ?
C44 H44 . 0.9500 ?
C45 C46 . 1.413(12) ?
C45 H45 . 0.9500 ?
C46 H46 . 0.9500 ?
C51 C52 . 1.388(13) ?
C51 C56 . 1.420(13) ?
C52 C53 . 1.395(14) ?
C52 H52 . 0.9500 ?
C53 C54 . 1.36(2) ?
C53 H53 . 0.9500 ?
C54 C55 . 1.41(2) ?
C54 H54 . 0.9500 ?
C55 C56 . 1.404(16) ?
C55 H55 . 0.9500 ?
C56 H56 . 0.9500 ?
C61 C62 . 1.405(11) ?
C61 C66 . 1.414(10) ?
C62 C63 . 1.399(13) ?
C62 H62 . 0.9500 ?
C63 C64 . 1.395(13) ?
C63 H63 . 0.9500 ?
C64 C65 . 1.402(13) ?
C64 H64 . 0.9500 ?
C65 C66 . 1.388(12) ?
C65 H65 . 0.9500 ?
C66 H66 . 0.9500 ?
C71 O71 . 1.233(10) y
C71 O72 . 1.281(10) y
C71 C72 . 1.533(13) ?
C72 H72A . 0.9800 ?
C72 H72B . 0.9800 ?
C72 H72C . 0.9800 ?
C81 C82 . 1.48(3) ?
C81 H81A . 0.9800 ?
C81 H81B . 0.9800 ?
C81 H81C . 0.9800 ?
C82 O83 . 1.407(17) ?
C82 H82A . 0.9900 ?
C82 H82B . 0.9900 ?
O83 C84 . 1.44(2) ?
C84 C85 . 1.47(3) ?
C84 H84A . 0.9900 ?
C84 H84B . 0.9900 ?
C85 H85A . 0.9800 ?
C85 H85B . 0.9800 ?
C85 H85C . 0.9800 ?

loop_
_geom_hbond_atom_site_label_D
_geom_hbond_atom_site_label_H
_geom_hbond_atom_site_label_A
_geom_hbond_site_symmetry_A
_geom_hbond_distance_DH
_geom_hbond_distance_HA
_geom_hbond_distance_DA
_geom_hbond_angle_DHA
C33 H33 O72 2_566 0.95 2.43 3.361(12) 166
C62 H62 O72 . 0.95 2.47 3.380(10) 161

loop_
_geom_torsion_atom_site_label_1
_geom_torsion_atom_site_label_2
_geom_torsion_atom_site_label_3
_geom_torsion_atom_site_label_4
_geom_torsion_site_symmetry_4
_geom_torsion
_geom_torsion_publ_flag
O71 Cu1 P1 C21 . -127.8(4) ?
P2 Cu1 P1 C21 . 110.2(4) ?
P3 Cu1 P1 C21 . -7.8(4) ?
O71 Cu1 P1 C1 . 117.3(3) ?
P2 Cu1 P1 C1 . -4.7(3) y
P3 Cu1 P1 C1 . -122.7(3) ?
O71 Cu1 P1 C11 . 7.0(4) ?
P2 Cu1 P1 C11 . -115.0(3) ?
P3 Cu1 P1 C11 . 127.0(3) ?
O71 Cu1 P2 C31 . 111.4(4) ?
P3 Cu1 P2 C31 . -22.5(4) ?
P1 Cu1 P2 C31 . -134.6(3) ?
O71 Cu1 P2 C41 . -22.0(4) ?
P3 Cu1 P2 C41 . -155.9(3) ?
P1 Cu1 P2 C41 . 92.0(3) ?
O71 Cu1 P2 C2 . -133.6(4) ?
P3 Cu1 P2 C2 . 92.5(3) ?
P1 Cu1 P2 C2 . -19.6(3) y
O71 Cu1 P3 C3 . 58.7(4) ?
P2 Cu1 P3 C3 . -162.7(3) ?
P1 Cu1 P3 C3 . -62.3(3) ?
O71 Cu1 P3 C51 . 174.5(4) ?
P2 Cu1 P3 C51 . -46.9(3) ?
P1 Cu1 P3 C51 . 53.5(3) ?
O71 Cu1 P3 C61 . -61.2(4) ?
P2 Cu1 P3 C61 . 77.4(3) ?
P1 Cu1 P3 C61 . 177.8(3) ?
C21 P1 C1 C2 . -91.6(7) ?
C11 P1 C1 C2 . 163.0(6) ?
Cu1 P1 C1 C2 . 35.3(6) y
P1 C1 C2 P2 . -55.8(7) y
C31 P2 C2 C1 . 173.2(6) ?
C41 P2 C2 C1 . -78.5(6) ?
Cu1 P2 C2 C1 . 46.7(6) y
C51 P3 C3 C3 2_666 175.3(7) ?
C61 P3 C3 C3 2_666 71.1(8) ?
Cu1 P3 C3 C3 2_666 -63.2(8) ?
C21 P1 C11 C16 . 160.9(7) ?
C1 P1 C11 C16 . -92.2(7) ?
Cu1 P1 C11 C16 . 19.2(8) ?
C21 P1 C11 C12 . -21.0(8) ?
C1 P1 C11 C12 . 85.9(8) ?
Cu1 P1 C11 C12 . -162.7(6) ?
C16 C11 C12 C13 . 0.6(14) ?
P1 C11 C12 C13 . -177.4(7) ?
C11 C12 C13 C14 . 0.7(15) ?
C12 C13 C14 C15 . -0.6(15) ?
C13 C14 C15 C16 . -0.8(15) ?
C12 C11 C16 C15 . -1.9(13) ?
P1 C11 C16 C15 . 176.2(7) ?
C14 C15 C16 C11 . 2.1(14) ?
C1 P1 C21 C22 . 18.0(9) ?
C11 P1 C21 C22 . 121.5(9) ?
Cu1 P1 C21 C22 . -95.7(8) ?
C1 P1 C21 C26 . -165.2(7) ?
C11 P1 C21 C26 . -61.8(8) ?
Cu1 P1 C21 C26 . 81.1(8) ?
C26 C21 C22 C23 . 0.3(16) ?
P1 C21 C22 C23 . 177.0(9) ?
C21 C22 C23 C24 . 3.5(18) ?
C22 C23 C24 C25 . -4.7(19) ?
C23 C24 C25 C26 . 2.2(18) ?
C24 C25 C26 C21 . 1.5(16) ?
C22 C21 C26 C25 . -2.8(15) ?
P1 C21 C26 C25 . -179.7(8) ?
C41 P2 C31 C32 . 92.8(6) ?
C2 P2 C31 C32 . -160.7(6) ?
Cu1 P2 C31 C32 . -47.0(7) ?
C41 P2 C31 C36 . -90.6(8) ?
C2 P2 C31 C36 . 15.9(8) ?
Cu1 P2 C31 C36 . 129.6(7) ?
C36 C31 C32 C33 . -0.1(12) ?
P2 C31 C32 C33 . 176.7(6) ?
C31 C32 C33 C34 . -2.5(12) ?
C32 C33 C34 C35 . 4.1(15) ?
C33 C34 C35 C36 . -3.0(16) ?
C32 C31 C36 C35 . 1.1(13) ?
P2 C31 C36 C35 . -175.3(7) ?
C34 C35 C36 C31 . 0.3(15) ?
C31 P2 C41 C46 . -133.3(8) ?
C2 P2 C41 C46 . 118.3(8) ?
Cu1 P2 C41 C46 . 6.6(9) ?
C31 P2 C41 C42 . 46.7(9) ?
C2 P2 C41 C42 . -61.8(9) ?
Cu1 P2 C41 C42 . -173.5(7) ?
C46 C41 C42 C43 . -1.6(16) ?
P2 C41 C42 C43 . 178.5(9) ?
C41 C42 C43 C44 . 2.7(18) ?
C42 C43 C44 C45 . -3.5(18) ?
C43 C44 C45 C46 . 3.2(17) ?
C42 C41 C46 C45 . 1.2(15) ?
P2 C41 C46 C45 . -178.8(8) ?
C44 C45 C46 C41 . -2.0(16) ?
C3 P3 C51 C52 . -164.1(7) ?
C61 P3 C51 C52 . -59.5(8) ?
Cu1 P3 C51 C52 . 77.5(7) ?
C3 P3 C51 C56 . 17.2(9) ?
C61 P3 C51 C56 . 121.8(8) ?
Cu1 P3 C51 C56 . -101.2(7) ?
C56 C51 C52 C53 . 0.0(15) ?
P3 C51 C52 C53 . -178.7(8) ?
C51 C52 C53 C54 . 0.1(17) ?
C52 C53 C54 C55 . -0.6(18) ?
C53 C54 C55 C56 . 1.0(19) ?
C54 C55 C56 C51 . -0.9(17) ?
C52 C51 C56 C55 . 0.4(14) ?
P3 C51 C56 C55 . 179.0(8) ?
C3 P3 C61 C62 . -125.6(7) ?
C51 P3 C61 C62 . 127.2(7) ?
Cu1 P3 C61 C62 . -2.4(8) ?
C3 P3 C61 C66 . 55.6(7) ?
C51 P3 C61 C66 . -51.6(7) ?
Cu1 P3 C61 C66 . 178.8(5) ?
C66 C61 C62 C63 . 0.0(12) ?
P3 C61 C62 C63 . -178.8(7) ?
C61 C62 C63 C64 . 0.5(14) ?
C62 C63 C64 C65 . -1.2(14) ?
C63 C64 C65 C66 . 1.3(14) ?
C64 C65 C66 C61 . -0.8(13) ?
C62 C61 C66 C65 . 0.2(12) ?
P3 C61 C66 C65 . 179.0(6) ?
O72 C71 O71 Cu1 . 13.9(10) ?
C72 C71 O71 Cu1 . -164.9(6) ?
P2 Cu1 O71 C71 . -57.8(6) ?
P3 Cu1 O71 C71 . 79.1(6) ?
P1 Cu1 O71 C71 . -160.5(5) ?
C81 C82 O83 C84 . 179.6(19) ?
C82 O83 C84 C85 . 173.4(15) ?
